data_7704589
loop_
_publ_author_name
'Qian, Zhen'
'Wu, Hongping'
'Yu, Hongwei'
'Hu, Zhanggui'
'Wang, Jiyang'
'Wu, Yicheng'

_publ_section_title
;
 New polymorphism for BaTi(IO<sub>3</sub>)<sub>6</sub> with two polymorphs
 crystallizing in the same space group.
;
_journal_issue 25
_journal_name_full 'Dalton transactions (Cambridge, England : 2003)'
_journal_page_first 8443
_journal_page_last 8447
_journal_paper_doi 10.1039/d0dt00593b
_journal_volume 49
_journal_year 2020
_chemical_formula_sum 'Ba I6 O18 Ti'
_chemical_formula_weight 1234.64
_space_group_crystal_system trigonal
_space_group_IT_number 148
_space_group_name_Hall '-R 3'
_space_group_name_H-M_alt 'R -3 :H'
_audit_creation_method SHELXL-2018/3
_audit_update_record
;
2020-02-17 deposited with the CCDC.	2020-05-29 downloaded from the CCDC.
;
_cell_angle_alpha 90
_cell_angle_beta 90
_cell_angle_gamma 120
_cell_formula_units_Z 3
_cell_length_a 11.4412(17)
_cell_length_b 11.4412(17)
_cell_length_c 11.1418(17)
_cell_measurement_reflns_used 4456
_cell_measurement_temperature 297(2)
_cell_measurement_theta_max 27.5
_cell_measurement_theta_min 3.56
_cell_volume 1263.1(3)
_computing_structure_refinement 'SHELXL-2018/3 (Sheldrick, 2018)'
_computing_structure_solution 'SHELXT 2014/5 (Sheldrick, 2014)'
_diffrn_ambient_temperature 297(2)
_diffrn_measured_fraction_theta_full 1.000
_diffrn_measured_fraction_theta_max 1.000
_diffrn_measurement_device_type 'Bruker APEX-II CCD'
_diffrn_radiation_type MoK\a
_diffrn_radiation_wavelength 0.71073
_diffrn_reflns_av_R_equivalents 0.0477
_diffrn_reflns_av_unetI/netI 0.0190
_diffrn_reflns_Laue_measured_fraction_full 1.000
_diffrn_reflns_Laue_measured_fraction_max 1.000
_diffrn_reflns_limit_h_max 14
_diffrn_reflns_limit_h_min -14
_diffrn_reflns_limit_k_max 14
_diffrn_reflns_limit_k_min -14
_diffrn_reflns_limit_l_max 14
_diffrn_reflns_limit_l_min -14
_diffrn_reflns_number 9462
_diffrn_reflns_point_group_measured_fraction_full 1.000
_diffrn_reflns_point_group_measured_fraction_max 1.000
_diffrn_reflns_theta_full 25.242
_diffrn_reflns_theta_max 27.500
_diffrn_reflns_theta_min 2.751
_exptl_absorpt_coefficient_mu 13.889
_exptl_crystal_colour colorless
_exptl_crystal_density_diffrn 4.869
_exptl_crystal_description bulk
_exptl_crystal_F_000 1620
_refine_diff_density_max 1.650
_refine_diff_density_min -0.918
_refine_diff_density_rms 0.217
_refine_ls_extinction_method none
_refine_ls_goodness_of_fit_ref 1.134
_refine_ls_hydrogen_treatment undef
_refine_ls_matrix_type full
_refine_ls_number_parameters 42
_refine_ls_number_reflns 646
_refine_ls_number_restraints 0
_refine_ls_restrained_S_all 1.134
_refine_ls_R_factor_all 0.0255
_refine_ls_R_factor_gt 0.0226
_refine_ls_shift/su_max 0.000
_refine_ls_shift/su_mean 0.000
_refine_ls_structure_factor_coef Fsqd
_refine_ls_weighting_details 'w=1/[\s^2^(Fo^2^)+(0.0187P)^2^+45.6908P] where P=(Fo^2^+2Fc^2^)/3'
_refine_ls_weighting_scheme calc
_refine_ls_wR_factor_gt 0.0560
_refine_ls_wR_factor_ref 0.0575
_reflns_Friedel_coverage 0.000
_reflns_number_gt 609
_reflns_number_total 646
_reflns_threshold_expression 'I > 2\s(I)'
_cod_data_source_file d0dt00593b2.cif
_cod_data_source_block a_BaTiIO
_cod_depositor_comments 'Adding full bibliography for 7704588--7704589.cif.'
_cod_original_cell_volume 1263.1(4)
_cod_database_code 7704589
_shelx_shelxl_version_number 2018/3
_shelx_space_group_comment
;
The symmetry employed for this shelxl refinement is uniquely defined
by the following loop, which should always be used as a source of
symmetry information in preference to the above space-group names.
They are only intended as comments.
;

loop_
_space_group_symop_operation_xyz
'x, y, z'
'-y, x-y, z'
'-x+y, -x, z'
'x+2/3, y+1/3, z+1/3'
'-y+2/3, x-y+1/3, z+1/3'
'-x+y+2/3, -x+1/3, z+1/3'
'x+1/3, y+2/3, z+2/3'
'-y+1/3, x-y+2/3, z+2/3'
'-x+y+1/3, -x+2/3, z+2/3'
'-x, -y, -z'
'y, -x+y, -z'
'x-y, x, -z'
'-x+2/3, -y+1/3, -z+1/3'
'y+2/3, -x+y+1/3, -z+1/3'
'x-y+2/3, x+1/3, -z+1/3'
'-x+1/3, -y+2/3, -z+2/3'
'y+1/3, -x+y+2/3, -z+2/3'
'x-y+1/3, x+2/3, -z+2/3'

loop_
_atom_site_label
_atom_site_type_symbol
_atom_site_fract_x
_atom_site_fract_y
_atom_site_fract_z
_atom_site_U_iso_or_equiv
_atom_site_adp_type
_atom_site_occupancy
_atom_site_site_symmetry_order
_atom_site_calc_flag
_atom_site_refinement_flags_posn
_atom_site_refinement_flags_adp
_atom_site_refinement_flags_occupancy
_atom_site_disorder_assembly
_atom_site_disorder_group
Ba1 Ba 0.000000 0.000000 0.38016(15) 0.0227(3) Uani 0.5 3 d S T P . .
Ti1 Ti 0.333333 0.666667 0.666667 0.0120(5) Uani 1 6 d S T P . .
I1 I 0.07178(4) 0.35476(4) 0.55809(3) 0.01100(13) Uani 1 1 d . . . . .
O1 O 0.0965(5) 0.2883(5) 0.6966(4) 0.0214(10) Uani 1 1 d . . . . .
O2 O 0.1225(5) 0.2707(5) 0.4527(4) 0.0180(9) Uani 1 1 d . . . . .
O3 O 0.2380(5) 0.5129(5) 0.5608(4) 0.0200(10) Uani 1 1 d . . . . .

loop_
_atom_site_aniso_label
_atom_site_aniso_U_11
_atom_site_aniso_U_22
_atom_site_aniso_U_33
_atom_site_aniso_U_23
_atom_site_aniso_U_13
_atom_site_aniso_U_12
Ba1 0.0112(4) 0.0112(4) 0.0457(9) 0.000 0.000 0.00562(19)
Ti1 0.0107(8) 0.0107(8) 0.0147(13) 0.000 0.000 0.0053(4)
I1 0.0120(2) 0.0106(2) 0.0112(2) -0.00166(13) -0.00121(13) 0.00626(16)
O1 0.027(3) 0.025(3) 0.013(2) 0.0035(19) -0.0006(19) 0.013(2)
O2 0.016(2) 0.017(2) 0.022(2) -0.0045(18) 0.0027(18) 0.0083(19)
O3 0.015(2) 0.012(2) 0.026(3) -0.0070(19) -0.0006(19) 0.0017(19)

loop_
_atom_type_symbol
_atom_type_description
_atom_type_scat_dispersion_real
_atom_type_scat_dispersion_imag
_atom_type_scat_source
Ba Ba -0.3244 2.2819 'International Tables Vol C Tables 4.2.6.8 and 6.1.1.4'
I I -0.4742 1.8119 'International Tables Vol C Tables 4.2.6.8 and 6.1.1.4'
O O 0.0106 0.0060 'International Tables Vol C Tables 4.2.6.8 and 6.1.1.4'
Ti Ti 0.2776 0.4457 'International Tables Vol C Tables 4.2.6.8 and 6.1.1.4'

loop_
_geom_angle_atom_site_label_1
_geom_angle_atom_site_label_2
_geom_angle_atom_site_label_3
_geom_angle
_geom_angle_site_symmetry_1
_geom_angle_site_symmetry_3
_geom_angle_publ_flag
Ba1 Ba1 O2 73.25(10) 10_556 . ?
Ba1 Ba1 O2 73.25(10) 10_556 2 ?
O2 Ba1 O2 112.05(9) . 2 ?
Ba1 Ba1 O2 73.25(10) 10_556 3 ?
O2 Ba1 O2 112.05(9) . 3 ?
O2 Ba1 O2 112.05(9) 2 3 ?
Ba1 Ba1 O1 106.39(9) 10_556 10_556 ?
O2 Ba1 O1 172.64(13) . 10_556 ?
O2 Ba1 O1 74.47(13) 2 10_556 ?
O2 Ba1 O1 61.31(13) 3 10_556 ?
Ba1 Ba1 O1 106.39(9) 10_556 11_556 ?
O2 Ba1 O1 61.31(13) . 11_556 ?
O2 Ba1 O1 172.64(13) 2 11_556 ?
O2 Ba1 O1 74.47(13) 3 11_556 ?
O1 Ba1 O1 112.37(8) 10_556 11_556 ?
Ba1 Ba1 O1 106.39(9) 10_556 12_556 ?
O2 Ba1 O1 74.47(13) . 12_556 ?
O2 Ba1 O1 61.31(13) 2 12_556 ?
O2 Ba1 O1 172.64(13) 3 12_556 ?
O1 Ba1 O1 112.37(8) 10_556 12_556 ?
O1 Ba1 O1 112.37(8) 11_556 12_556 ?
Ba1 Ba1 O2 55.27(8) 10_556 11_556 ?
O2 Ba1 O2 56.10(5) . 11_556 ?
O2 Ba1 O2 128.52(10) 2 11_556 ?
O2 Ba1 O2 56.10(5) 3 11_556 ?
O1 Ba1 O2 117.41(12) 10_556 11_556 ?
O1 Ba1 O2 51.63(12) 11_556 11_556 ?
O1 Ba1 O2 129.98(12) 12_556 11_556 ?
Ba1 Ba1 O2 55.27(8) 10_556 12_556 ?
O2 Ba1 O2 56.10(5) . 12_556 ?
O2 Ba1 O2 56.10(5) 2 12_556 ?
O2 Ba1 O2 128.52(10) 3 12_556 ?
O1 Ba1 O2 129.98(12) 10_556 12_556 ?
O1 Ba1 O2 117.41(12) 11_556 12_556 ?
O1 Ba1 O2 51.63(12) 12_556 12_556 ?
O2 Ba1 O2 90.75(12) 11_556 12_556 ?
Ba1 Ba1 O2 55.27(8) 10_556 10_556 ?
O2 Ba1 O2 128.52(10) . 10_556 ?
O2 Ba1 O2 56.10(5) 2 10_556 ?
O2 Ba1 O2 56.10(5) 3 10_556 ?
O1 Ba1 O2 51.63(12) 10_556 10_556 ?
O1 Ba1 O2 129.98(12) 11_556 10_556 ?
O1 Ba1 O2 117.41(12) 12_556 10_556 ?
O2 Ba1 O2 90.75(12) 11_556 10_556 ?
O2 Ba1 O2 90.75(12) 12_556 10_556 ?
Ba1 Ba1 I1 79.51(3) 10_556 12_556 ?
O2 Ba1 I1 73.56(9) . 12_556 ?
O2 Ba1 I1 43.29(9) 2 12_556 ?
O2 Ba1 I1 148.58(11) 3 12_556 ?
O1 Ba1 I1 113.72(10) 10_556 12_556 ?
O1 Ba1 I1 129.36(10) 11_556 12_556 ?
O1 Ba1 I1 28.06(9) 12_556 12_556 ?
O2 Ba1 I1 118.42(9) 11_556 12_556 ?
O2 Ba1 I1 28.22(8) 12_556 12_556 ?
O2 Ba1 I1 95.40(8) 10_556 12_556 ?
Ba1 Ba1 I1 79.51(3) 10_556 11_556 ?
O2 Ba1 I1 43.30(9) . 11_556 ?
O2 Ba1 I1 148.58(11) 2 11_556 ?
O2 Ba1 I1 73.56(9) 3 11_556 ?
O1 Ba1 I1 129.36(10) 10_556 11_556 ?
O1 Ba1 I1 28.06(9) 11_556 11_556 ?
O1 Ba1 I1 113.72(10) 12_556 11_556 ?
O2 Ba1 I1 28.22(8) 11_556 11_556 ?
O2 Ba1 I1 95.40(8) 12_556 11_556 ?
O2 Ba1 I1 118.42(9) 10_556 11_556 ?
I1 Ba1 I1 116.764(16) 12_556 11_556 ?
O3 Ti1 O3 180.0 15_556 3_565 ?
O3 Ti1 O3 93.2(2) 15_556 2_665 ?
O3 Ti1 O3 86.8(2) 3_565 2_665 ?
O3 Ti1 O3 93.2(2) 15_556 . ?
O3 Ti1 O3 86.8(2) 3_565 . ?
O3 Ti1 O3 86.8(2) 2_665 . ?
O3 Ti1 O3 86.8(2) 15_556 13_566 ?
O3 Ti1 O3 93.2(2) 3_565 13_566 ?
O3 Ti1 O3 93.2(2) 2_665 13_566 ?
O3 Ti1 O3 180.0 . 13_566 ?
O3 Ti1 O3 86.8(2) 15_556 14_456 ?
O3 Ti1 O3 93.2(2) 3_565 14_456 ?
O3 Ti1 O3 180.0 2_665 14_456 ?
O3 Ti1 O3 93.2(2) . 14_456 ?
O3 Ti1 O3 86.8(2) 13_566 14_456 ?
O2 I1 O1 100.0(2) . . ?
O2 I1 O3 94.9(2) . . ?
O1 I1 O3 95.6(2) . . ?
O2 I1 Ba1 59.78(15) . 10_556 ?
O1 I1 Ba1 52.21(16) . 10_556 ?
O3 I1 Ba1 127.60(15) . 10_556 ?
I1 O1 Ba1 99.72(19) . 10_556 ?
I1 O2 Ba1 131.7(2) . . ?
I1 O2 Ba1 92.01(18) . 10_556 ?
Ba1 O2 Ba1 51.48(10) . 10_556 ?
I1 O3 Ti1 137.0(3) . . ?

loop_
_geom_bond_atom_site_label_1
_geom_bond_atom_site_label_2
_geom_bond_distance
_geom_bond_site_symmetry_2
_geom_bond_publ_flag
Ba1 Ba1 2.671(3) 10_556 ?
Ba1 O2 2.805(5) . ?
Ba1 O2 2.805(5) 2 ?
Ba1 O2 2.805(5) 3 ?
Ba1 O1 3.031(5) 10_556 ?
Ba1 O1 3.031(5) 11_556 ?
Ba1 O1 3.031(5) 12_556 ?
Ba1 O2 3.268(5) 11_556 ?
Ba1 O2 3.268(5) 12_556 ?
Ba1 O2 3.268(5) 10_556 ?
Ba1 I1 3.7800(7) 12_556 ?
Ba1 I1 3.7801(7) 11_556 ?
Ti1 O3 1.939(4) 15_556 ?
Ti1 O3 1.939(4) 3_565 ?
Ti1 O3 1.939(4) 2_665 ?
Ti1 O3 1.939(4) . ?
Ti1 O3 1.939(4) 13_566 ?
Ti1 O3 1.939(4) 14_456 ?
I1 O2 1.788(4) . ?
I1 O1 1.804(5) . ?
I1 O3 1.857(5) . ?
